data_4124738
loop_
_publ_author_name
'Gidron, Ori'
'Jir\'asek, Michael'
'Trapp, Nils'
'Ebert, Marc-Olivier'
'Zhang, Xiangyang'
'Diederich, Fran\,cois'

_publ_section_title
;
 Homochiral [2]Catenane and Bis[2]catenane from Alleno-Acetylenic
 Helicates - A Highly Selective Narcissistic Self-Sorting Process.
;
_journal_issue 39
_journal_name_full 'Journal of the American Chemical Society'
_journal_page_first 12502
_journal_page_last 12505
_journal_paper_doi 10.1021/jacs.5b08649
_journal_volume 137
_journal_year 2015
_chemical_formula_moiety 'C78 H64 Ag2 N8, 2(F6 P)'
_chemical_formula_sum 'C78 H64 Ag2 F12 N8 P2'
_chemical_formula_weight 1619.05
_chemical_name_common ('delta'4)-(P4)-5
_space_group_crystal_system orthorhombic
_space_group_IT_number 70
_space_group_name_Hall '-F 2uv 2vw'
_space_group_name_H-M_alt 'F d d d'
_symmetry_space_group_name_Hall '-F 2uv 2vw'
_symmetry_space_group_name_H-M 'F d d d :2'
_atom_sites_solution_hydrogens geom
_atom_sites_solution_primary direct
_audit_creation_date 2015-05-21
_audit_creation_method
;
Olex2 1.2
(compiled 2015.01.26 svn.r3150 for OlexSys, GUI svn.r4998)
;
_audit_update_record
;
2015-08-10 # Formatted by publCIF

;
_cell_angle_alpha 90
_cell_angle_beta 90
_cell_angle_gamma 90
_cell_formula_units_Z 16
_cell_length_a 16.7904(4)
_cell_length_b 28.5177(7)
_cell_length_c 74.7861(17)
_cell_measurement_reflns_used 5718
_cell_measurement_temperature 100.0(2)
_cell_measurement_theta_max 50.81
_cell_measurement_theta_min 6.11
_cell_volume 35809.3(15)
_computing_cell_refinement 'Bruker SAINT'
_computing_data_collection 'Bruker APEX2'
_computing_data_reduction 'Bruker SAINT'
_computing_molecular_graphics 'Olex2 (Dolomanov et al., 2009)'
_computing_publication_material 'Olex2 (Dolomanov et al., 2009)'
_computing_structure_refinement 'XL (Sheldrick, 2008)'
_computing_structure_solution 'XS (Sheldrick, 2008)'
_diffrn_ambient_temperature 100.0(2)
_diffrn_detector 'Bruker APEX2 area detector'
_diffrn_detector_area_resol_mean 8.33
_diffrn_detector_type 'CCD area detector'
_diffrn_measured_fraction_theta_full 0.674
_diffrn_measured_fraction_theta_max 0.995
_diffrn_measurement_device 'kappa-stage diffractometer'
_diffrn_measurement_device_type 'Bruker Apex2 Duo (Cu)'
_diffrn_measurement_method '\w and \f scans'
_diffrn_radiation_monochromator 'double mirror optics'
_diffrn_radiation_probe x-ray
_diffrn_radiation_type CuK\a
_diffrn_radiation_wavelength 1.54178
_diffrn_reflns_av_R_equivalents 0.0863
_diffrn_reflns_av_unetI/netI 0.0459
_diffrn_reflns_laue_measured_fraction_full 0.674
_diffrn_reflns_laue_measured_fraction_max 0.995
_diffrn_reflns_limit_h_max 17
_diffrn_reflns_limit_h_min -17
_diffrn_reflns_limit_k_max 28
_diffrn_reflns_limit_k_min -30
_diffrn_reflns_limit_l_max 60
_diffrn_reflns_limit_l_min -78
_diffrn_reflns_number 48928
_diffrn_reflns_point_group_measured_fraction_full 0.674
_diffrn_reflns_point_group_measured_fraction_max 0.995
_diffrn_reflns_theta_full 67.679
_diffrn_reflns_theta_max 54.246
_diffrn_reflns_theta_min 6.113
_diffrn_source 'microfocus sealed X-ray tube'
_diffrn_source_type 'Incoatec I\ms'
_diffrn_standards_number 0
_exptl_absorpt_coefficient_mu 4.404
_exptl_absorpt_correction_T_max 0.7507
_exptl_absorpt_correction_T_min 0.6255
_exptl_absorpt_correction_type multi-scan
_exptl_absorpt_process_details
;
SADABS-2014/5 (Bruker,2014/5) was used for absorption correction.
wR2(int) was 0.0619 before and 0.0497 after correction.
The Ratio of minimum to maximum transmission is 0.8332.
The \l/2 correction factor is 0.00150.
;
_exptl_crystal_colour 'clear colourless'
_exptl_crystal_colour_lustre clear
_exptl_crystal_colour_primary colourless
_exptl_crystal_density_diffrn 1.201
_exptl_crystal_description block
_exptl_crystal_F_000 13120
_exptl_crystal_size_max 0.07
_exptl_crystal_size_mid 0.04
_exptl_crystal_size_min 0.02
_refine_diff_density_max 1.652
_refine_diff_density_min -0.620
_refine_diff_density_rms 0.164
_refine_ls_extinction_method none
_refine_ls_goodness_of_fit_ref 1.378
_refine_ls_hydrogen_treatment constr
_refine_ls_matrix_type full
_refine_ls_number_parameters 593
_refine_ls_number_reflns 5468
_refine_ls_number_restraints 1101
_refine_ls_restrained_S_all 1.300
_refine_ls_R_factor_all 0.1385
_refine_ls_R_factor_gt 0.1032
_refine_ls_shift/su_max 0.000
_refine_ls_shift/su_mean 0.000
_refine_ls_structure_factor_coef Fsqd
_refine_ls_weighting_details 'w=1/[\s^2^(Fo^2^)+(0.2000P)^2^] where P=(Fo^2^+2Fc^2^)/3'
_refine_ls_weighting_scheme calc
_refine_ls_wR_factor_gt 0.3156
_refine_ls_wR_factor_ref 0.3451
_reflns_Friedel_coverage 0.000
_reflns_number_gt 3740
_reflns_number_total 5468
_reflns_threshold_expression 'I > 2\s(I)'
_cod_data_source_file ja5b08649_si_002.cif
_cod_data_source_block cu_d220315_4_1_0m
_cod_original_cell_volume 35809.4(15)
_cod_database_code 4124738
_shelxl_version_number 2014/6
_shelx_space_group_comment
;
The symmetry employed for this shelxl refinement is uniquely defined
by the following loop, which should always be used as a source of
symmetry information in preference to the above space-group names.
They are only intended as comments.
;
_shelx_estimated_absorpt_t_max 0.917
_shelx_estimated_absorpt_t_min 0.748
_olex2_refinement_description
;
1. Fixed Uiso
 At 1.2 times of:
  All C(H) groups
 At 1.5 times of:
  All C(H,H,H) groups
2. Restrained distances
 F1-F2 \\sim F1-F3 \\sim F1-F5 \\sim F1-F6 \\sim F4-F6 \\sim F4-F2 \\sim F4-F3
\\sim F4-F5 \\sim F2-F5 \\sim F3-F6
 \\sim F3-F5 \\sim F2-F6
 with sigma of 0.02
 P1-F3 \\sim P1-F2 \\sim P1-F1 \\sim P1-F4 \\sim P1-F5 \\sim P1-F6
 with sigma of 0.02
 F11-F12 \\sim F11-F13 \\sim F11-F14 \\sim F11-F15 \\sim F16-F12 \\sim F16-F13
\\sim F16-F14 \\sim F16-F15
 \\sim F12-F15 \\sim F13-F14 \\sim F11A-F12A \\sim F11A-F13A \\sim F11A-F14A
\\sim F11A-F15A \\sim F16A-
 F12A \\sim F16A-F13A \\sim F16A-F14A \\sim F16A-F15A \\sim F12A-F15A \\sim
F13A-F14A
 with sigma of 0.02
 P2-F13 \\sim P2-F12 \\sim P2-F11 \\sim P2-F14 \\sim P2-F15 \\sim P2-F16 \\sim
P2A-F13A \\sim P2A-F12A ~
 P2A-F11A \\sim P2A-F14A \\sim P2A-F15A \\sim P2A-F16A
 with sigma of 0.02
3. Rigid bond restraints
 All non-hydrogen atoms
 with sigma for 1-2 distances of 0.01 and sigma for 1-3 distances of 0.01
4. Rigid body (RIGU) restrains
 All non-hydrogen atoms
 with sigma for 1-2 distances of 0.004 and sigma for 1-3 distances of 0.004
5. Others
 Fixed Sof: P1(0.5) F2(0.5) F3(0.5) F1(0.5) F5(0.5) P2(0.25) F14(0.25)
 F11(0.25) F13(0.25) F12(0.25) F16(0.25) F15(0.25) F14A(0.25) F11A(0.25)
 F13A(0.25) F12A(0.25) F16A(0.25) F15A(0.25) F6(0.5) F4(0.5) P2A(0.25)
6.a Aromatic/amide H refined with riding coordinates:
 C1(H1), C4(H4), C5(H5), C7(H7), C8(H8), C11(H11), C13(H13), C25(H25),
 C27(H27), C28(H28), C29(H29), C31(H31), C32(H32), C36(H36)
6.b Idealised Me refined as rotating group:
 C3AA(H3AA,H3AB,H3AC), C2(H2A,H2B,H2C), C3(H3A,H3B,H3C), C20(H20A,H20B,H20C),
 C21(H21A,H21B,H21C), C38(H38A,H38B,H38C)
;
_olex2_date_sample_data_collection 2015-05-18
_olex2_date_sample_submission 2015-05-14
_olex2_submission_original_sample_id d220315_4_1
_olex2_submission_special_instructions 'No special instructions were received'

loop_
_space_group_symop_operation_xyz
'x, y, z'
'x, -y+1/4, -z+1/4'
'-x+1/4, y, -z+1/4'
'-x+1/4, -y+1/4, z'
'x, y+1/2, z+1/2'
'x, -y+3/4, -z+3/4'
'-x+1/4, y+1/2, -z+3/4'
'-x+1/4, -y+3/4, z+1/2'
'x+1/2, y, z+1/2'
'x+1/2, -y+1/4, -z+3/4'
'-x+3/4, y, -z+3/4'
'-x+3/4, -y+1/4, z+1/2'
'x+1/2, y+1/2, z'
'x+1/2, -y+3/4, -z+1/4'
'-x+3/4, y+1/2, -z+1/4'
'-x+3/4, -y+3/4, z'
'-x, -y, -z'
'-x, y-1/4, z-1/4'
'x-1/4, -y, z-1/4'
'x-1/4, y-1/4, -z'
'-x, -y+1/2, -z+1/2'
'-x, y+1/4, z+1/4'
'x-1/4, -y+1/2, z+1/4'
'x-1/4, y+1/4, -z+1/2'
'-x+1/2, -y, -z+1/2'
'-x+1/2, y-1/4, z+1/4'
'x+1/4, -y, z+1/4'
'x+1/4, y-1/4, -z+1/2'
'-x+1/2, -y+1/2, -z'
'-x+1/2, y+1/4, z-1/4'
'x+1/4, -y+1/2, z-1/4'
'x+1/4, y+1/4, -z'

loop_
_atom_site_label
_atom_site_type_symbol
_atom_site_fract_x
_atom_site_fract_y
_atom_site_fract_z
_atom_site_U_iso_or_equiv
_atom_site_adp_type
_atom_site_occupancy
_atom_site_site_symmetry_order
_atom_site_calc_flag
_atom_site_refinement_flags_posn
_atom_site_refinement_flags_adp
_atom_site_refinement_flags_occupancy
_atom_site_disorder_assembly
_atom_site_disorder_group
Ag1 Ag 0.3750 0.3750 0.49681(2) 0.0660(6) Uani 0 0 d S TU P . .
Ag2 Ag 0.3750 0.3750 0.31504(2) 0.0624(5) Uani 0 0 d S TU P . .
C3AA C 0.0180(8) 0.4423(5) 0.42917(16) 0.083(3) Uani 0 0 d . U . . .
H3AA H -0.0203 0.4200 0.4241 0.124 Uiso 0 0 calc GR . . . .
H3AB H -0.0108 0.4681 0.4349 0.124 Uiso 0 0 calc GR . . . .
H3AC H 0.0511 0.4263 0.4381 0.124 Uiso 0 0 calc GR . . . .
C2 C 0.0497(7) 0.2563(4) 0.40144(16) 0.068(3) Uani 0 0 d . U . . .
H2A H 0.0075 0.2357 0.3969 0.102 Uiso 0 0 calc GR . . . .
H2B H 0.0766 0.2411 0.4115 0.102 Uiso 0 0 calc GR . . . .
H2C H 0.0882 0.2624 0.3919 0.102 Uiso 0 0 calc GR . . . .
C3 C -0.0299(6) 0.3254(4) 0.39227(14) 0.062(3) Uani 0 0 d . U . . .
H3A H 0.0071 0.3305 0.3823 0.092 Uiso 0 0 calc GR . . . .
H3B H -0.0514 0.3556 0.3963 0.092 Uiso 0 0 calc GR . . . .
H3C H -0.0737 0.3052 0.3883 0.092 Uiso 0 0 calc GR . . . .
C1 C 0.4564(7) 0.2938(5) 0.52046(15) 0.073(3) Uani 0 0 d . U . . .
H1 H 0.4790 0.3192 0.5269 0.088 Uiso 0 0 calc R . . . .
N2 N 0.3301(5) 0.3027(3) 0.30747(12) 0.061(2) Uani 0 0 d . U . . .
N0AA N 0.3006(5) 0.3193(3) 0.47961(10) 0.0569(19) Uani 0 0 d . U . . .
C1AA C 0.3184(6) 0.2741(4) 0.48367(12) 0.054(2) Uani 0 0 d . U . . .
C2AA C 0.2870(6) 0.2360(4) 0.47434(14) 0.058(2) Uani 0 0 d . U . . .
C4 C 0.3071(7) 0.1876(5) 0.47897(15) 0.069(3) Uani 0 0 d . U . . .
H4 H 0.2854 0.1620 0.4725 0.083 Uiso 0 0 calc R . . . .
C5 C 0.3584(7) 0.1803(5) 0.49295(16) 0.069(3) Uani 0 0 d . U . . .
H5 H 0.3714 0.1490 0.4961 0.083 Uiso 0 0 calc R . . . .
C6 C 0.3936(6) 0.2185(5) 0.50315(15) 0.063(2) Uani 0 0 d . U . . .
C7 C 0.4457(7) 0.2108(5) 0.51676(15) 0.074(3) Uani 0 0 d . U . . .
H7 H 0.4596 0.1797 0.5201 0.089 Uiso 0 0 calc R . . . .
C8 C 0.4769(7) 0.2473(5) 0.52535(17) 0.080(3) Uani 0 0 d . U . . .
H8 H 0.5134 0.2422 0.5349 0.096 Uiso 0 0 calc R . . . .
N9 N 0.4062(5) 0.3029(4) 0.50707(11) 0.062(2) Uani 0 0 d . U . . .
C10 C 0.3739(6) 0.2645(5) 0.49861(14) 0.060(2) Uani 0 0 d . U . . .
C11 C 0.2367(6) 0.2445(4) 0.45976(14) 0.059(2) Uani 0 0 d . U . . .
H11 H 0.2148 0.2194 0.4530 0.071 Uiso 0 0 calc R . . . .
C12 C 0.2199(6) 0.2909(4) 0.45550(13) 0.056(2) Uani 0 0 d . U . . .
C13 C 0.2525(6) 0.3273(4) 0.46640(12) 0.054(2) Uani 0 0 d . U . . .
H13 H 0.2381 0.3588 0.4639 0.064 Uiso 0 0 calc R . . . .
C14 C 0.1707(6) 0.3046(4) 0.44060(14) 0.060(3) Uani 0 0 d . U . . .
C15 C 0.1303(5) 0.3187(4) 0.42837(14) 0.053(3) Uani 0 0 d . U . . .
C16 C 0.0817(6) 0.3347(4) 0.41413(13) 0.054(2) Uani 0 0 d . U . . .
C17 C 0.0946(6) 0.3765(4) 0.40823(14) 0.055(2) Uani 0 0 d . U . . .
C18 C 0.1085(6) 0.4203(4) 0.40383(14) 0.055(2) Uani 0 0 d . U . . .
C19 C 0.0698(6) 0.4612(4) 0.41458(15) 0.065(2) Uani 0 0 d . U . . .
C20 C 0.0182(7) 0.4910(4) 0.40088(17) 0.078(3) Uani 0 0 d . U . . .
H20A H -0.0226 0.4709 0.3955 0.117 Uiso 0 0 calc GR . . . .
H20B H 0.0529 0.5035 0.3915 0.117 Uiso 0 0 calc GR . . . .
H20C H -0.0075 0.5170 0.4072 0.117 Uiso 0 0 calc GR . . . .
C21 C 0.1368(7) 0.4918(5) 0.42202(19) 0.083(4) Uani 0 0 d . U . . .
H21A H 0.1138 0.5182 0.4286 0.125 Uiso 0 0 calc GR . . . .
H21B H 0.1692 0.5038 0.4121 0.125 Uiso 0 0 calc GR . . . .
H21C H 0.1702 0.4732 0.4301 0.125 Uiso 0 0 calc GR . . . .
C22 C 0.1638(6) 0.4328(4) 0.38981(14) 0.050(2) Uani 0 0 d . U . . .
C23 C 0.2086(6) 0.4427(4) 0.37825(15) 0.052(2) Uani 0 0 d . U . . .
C24 C 0.2607(6) 0.4549(4) 0.36350(15) 0.055(2) Uani 0 0 d . U . . .
C25 C 0.2864(5) 0.4199(4) 0.35155(14) 0.050(2) Uani 0 0 d . U . . .
H25 H 0.2711 0.3884 0.3538 0.060 Uiso 0 0 calc R . . . .
N26 N 0.3310(5) 0.4286(3) 0.33723(11) 0.0497(18) Uani 0 0 d . U . . .
C27 C 0.2873(6) 0.2923(5) 0.29280(16) 0.075(3) Uani 0 0 d . U . . .
H27 H 0.2731 0.3167 0.2848 0.090 Uiso 0 0 calc R . . . .
C28 C 0.2624(7) 0.2450(6) 0.2889(2) 0.086(4) Uani 0 0 d . U . . .
H28 H 0.2315 0.2388 0.2785 0.103 Uiso 0 0 calc R . . . .
C29 C 0.4672(7) 0.5400(6) 0.2999(2) 0.086(4) Uani 0 0 d . U . . .
H29 H 0.4843 0.5711 0.2974 0.103 Uiso 0 0 calc R . . . .
C30 C 0.4215(7) 0.5311(5) 0.31486(19) 0.080(3) Uani 0 0 d . U . . .
C31 C 0.4020(11) 0.5671(6) 0.3267(3) 0.116(5) Uani 0 0 d . U . . .
H31 H 0.4198 0.5983 0.3246 0.140 Uiso 0 0 calc R . . . .
C32 C 0.3565(11) 0.5565(5) 0.3413(3) 0.122(6) Uani 0 0 d . U . . .
H32 H 0.3413 0.5815 0.3490 0.146 Uiso 0 0 calc R . . . .
C33 C 0.3307(8) 0.5108(4) 0.34580(19) 0.077(3) Uani 0 0 d . U . . .
C34 C 0.3524(6) 0.4738(4) 0.33424(16) 0.057(2) Uani 0 0 d . U . . .
C35 C 0.4005(6) 0.4822(4) 0.31793(17) 0.063(2) Uani 0 0 d . U . . .
C36 C 0.2838(7) 0.4998(4) 0.36046(18) 0.074(3) Uani 0 0 d . U . . .
H36 H 0.2678 0.5239 0.3684 0.089 Uiso 0 0 calc R . . . .
C37 C 0.0136(6) 0.3021(4) 0.40760(14) 0.061(2) Uani 0 0 d . U . . .
C38 C -0.0427(7) 0.2938(5) 0.42295(16) 0.083(4) Uani 0 0 d . U . . .
H38A H -0.0805 0.2690 0.4197 0.124 Uiso 0 0 calc GR . . . .
H38B H -0.0719 0.3228 0.4256 0.124 Uiso 0 0 calc GR . . . .
H38C H -0.0124 0.2842 0.4335 0.124 Uiso 0 0 calc GR . . . .
P1 P 0.0990(5) 0.1342(3) 0.43548(10) 0.101(3) Uani 0.5 1 d D U . A -1
F2 F 0.0223(8) 0.1178(5) 0.44629(19) 0.132(5) Uani 0.5 1 d D U . A -1
F3 F 0.1765(8) 0.1513(5) 0.42478(19) 0.129(5) Uani 0.5 1 d D U . A -1
F1 F 0.0775(9) 0.1877(4) 0.43938(17) 0.106(4) Uani 0.5 1 d D U . A -1
F5 F 0.0494(9) 0.1358(5) 0.41757(17) 0.128(5) Uani 0.5 1 d D U . A -1
P2 P 0.0513(11) 0.4419(6) 0.5373(2) 0.136(5) Uani 0.25 1 d D U . B -1
F14 F 0.1267(17) 0.4087(10) 0.5383(4) 0.140(7) Uani 0.25 1 d D U . B -1
F11 F 0.0789(17) 0.4591(10) 0.5180(3) 0.144(7) Uani 0.25 1 d D U . B -1
F13 F 0.102(2) 0.4832(9) 0.5460(4) 0.146(7) Uani 0.25 1 d D U . B -1
F12 F 0.012(2) 0.3966(8) 0.5286(3) 0.147(7) Uani 0.25 1 d D U . B -1
F16 F 0.0247(16) 0.4257(8) 0.5566(3) 0.121(6) Uani 0.25 1 d D U . B -1
F15 F -0.0309(16) 0.4689(10) 0.5346(3) 0.135(7) Uani 0.25 1 d D U . B -1
F14A F -0.0039(13) 0.4842(8) 0.4914(4) 0.138(7) Uani 0.25 1 d D U . B -1
F11A F 0.0332(14) 0.4142(8) 0.4805(3) 0.136(6) Uani 0.25 1 d D U . B -1
F13A F 0.0793(18) 0.4384(9) 0.5071(3) 0.129(6) Uani 0.25 1 d D U . B -1
F12A F 0.0859(16) 0.4782(8) 0.4678(3) 0.113(6) Uani 0.25 1 d D U . B -1
F16A F 0.1236(14) 0.5048(7) 0.4945(3) 0.124(6) Uani 0.25 1 d D U . B -1
F15A F 0.1604(13) 0.4328(8) 0.4862(4) 0.112(6) Uani 0.25 1 d D U . B -1
F6 F 0.1502(8) 0.1341(5) 0.45378(16) 0.116(5) Uani 0.5 1 d D U . A -1
F4 F 0.1222(10) 0.0805(4) 0.4323(2) 0.130(5) Uani 0.5 1 d D U . A -1
P2A P 0.0791(9) 0.4588(5) 0.48748(19) 0.116(4) Uani 0.25 1 d D U . B -1

loop_
_atom_site_aniso_label
_atom_site_aniso_U_11
_atom_site_aniso_U_22
_atom_site_aniso_U_33
_atom_site_aniso_U_23
_atom_site_aniso_U_13
_atom_site_aniso_U_12
Ag1 0.0603(9) 0.0936(11) 0.0441(9) 0.000 0.000 0.0114(6)
Ag2 0.0609(9) 0.0772(10) 0.0492(9) 0.000 0.000 -0.0220(6)
C3AA 0.074(7) 0.104(8) 0.070(6) -0.018(5) 0.005(5) 0.027(6)
C2 0.062(6) 0.075(5) 0.067(7) 0.011(5) -0.010(5) -0.015(4)
C3 0.045(5) 0.086(7) 0.053(5) 0.006(5) -0.005(4) -0.008(5)
C1 0.059(6) 0.109(6) 0.051(6) 0.012(5) -0.008(5) 0.012(5)
N2 0.046(5) 0.083(5) 0.052(5) -0.014(4) 0.011(4) -0.015(4)
N0AA 0.045(4) 0.092(4) 0.034(4) 0.010(3) 0.004(3) 0.010(3)
C1AA 0.041(5) 0.091(4) 0.028(4) 0.013(3) 0.013(3) 0.007(4)
C2AA 0.044(5) 0.093(5) 0.037(5) 0.010(4) 0.012(4) 0.006(4)
C4 0.056(6) 0.095(5) 0.057(6) 0.018(4) 0.013(4) 0.007(5)
C5 0.057(6) 0.093(6) 0.057(6) 0.018(4) 0.017(4) 0.014(5)
C6 0.049(5) 0.098(5) 0.043(5) 0.020(4) 0.016(4) 0.013(4)
C7 0.061(6) 0.108(7) 0.054(6) 0.023(5) 0.008(4) 0.014(5)
C8 0.063(7) 0.114(7) 0.062(7) 0.021(5) -0.008(5) 0.017(5)
N9 0.047(4) 0.103(5) 0.037(4) 0.007(4) 0.002(3) 0.013(4)
C10 0.048(5) 0.096(4) 0.036(5) 0.011(4) 0.007(4) 0.011(4)
C11 0.045(5) 0.090(5) 0.042(5) 0.007(4) 0.010(4) 0.003(4)
C12 0.035(5) 0.094(5) 0.041(5) 0.008(4) 0.009(3) 0.005(4)
C13 0.042(5) 0.086(5) 0.033(5) 0.011(4) 0.008(3) 0.010(4)
C14 0.042(5) 0.089(7) 0.048(5) 0.005(5) 0.001(4) -0.003(5)
C15 0.038(5) 0.080(7) 0.040(5) 0.002(4) 0.005(3) -0.003(4)
C16 0.043(4) 0.077(5) 0.041(5) -0.001(4) 0.003(3) 0.001(4)
C17 0.039(5) 0.076(4) 0.049(6) -0.003(4) -0.005(4) 0.002(4)
C18 0.040(5) 0.070(4) 0.054(5) -0.010(4) -0.008(4) 0.008(4)
C19 0.052(5) 0.084(5) 0.060(5) -0.021(4) -0.014(4) 0.023(4)
C20 0.064(7) 0.086(7) 0.083(7) -0.017(5) -0.017(5) 0.028(6)
C21 0.069(6) 0.090(7) 0.091(9) -0.035(6) -0.024(5) 0.019(5)
C22 0.038(5) 0.053(6) 0.061(5) -0.005(4) -0.009(4) 0.009(4)
C23 0.036(5) 0.048(6) 0.073(5) -0.001(4) -0.007(4) 0.006(4)
C24 0.043(5) 0.048(4) 0.072(5) 0.004(4) -0.008(4) -0.001(4)
C25 0.043(5) 0.049(5) 0.059(5) 0.012(4) -0.008(4) -0.006(4)
N26 0.040(4) 0.053(4) 0.056(4) 0.014(3) -0.009(3) -0.008(3)
C27 0.048(6) 0.116(8) 0.062(6) -0.028(6) 0.009(5) -0.020(6)
C28 0.051(7) 0.125(9) 0.081(9) -0.050(7) 0.014(7) -0.025(7)
C29 0.056(7) 0.093(9) 0.108(8) 0.048(6) -0.013(6) -0.024(6)
C30 0.054(7) 0.075(6) 0.110(8) 0.039(5) -0.006(5) -0.015(5)
C31 0.115(11) 0.077(6) 0.157(10) 0.022(6) 0.031(8) -0.023(7)
C32 0.142(13) 0.057(5) 0.167(11) 0.013(6) 0.049(10) -0.018(6)
C33 0.069(7) 0.056(4) 0.107(7) 0.011(4) 0.008(5) -0.008(4)
C34 0.037(5) 0.054(4) 0.080(6) 0.021(3) -0.010(4) -0.007(4)
C35 0.031(5) 0.076(5) 0.081(6) 0.031(4) -0.015(4) -0.011(4)
C36 0.068(7) 0.050(4) 0.104(7) 0.000(4) 0.010(5) -0.006(4)
C37 0.049(5) 0.085(5) 0.049(5) 0.010(4) -0.006(3) -0.010(4)
C38 0.058(6) 0.123(10) 0.068(6) 0.018(6) 0.006(5) -0.015(6)
P1 0.139(8) 0.080(6) 0.082(4) -0.004(4) 0.019(4) -0.031(5)
F2 0.154(10) 0.117(9) 0.124(9) 0.001(8) 0.034(7) -0.030(8)
F3 0.146(9) 0.125(11) 0.115(9) -0.001(8) 0.032(7) -0.031(8)
F1 0.151(11) 0.091(6) 0.075(8) 0.002(5) 0.010(7) -0.019(6)
F5 0.159(11) 0.120(10) 0.106(7) -0.012(6) 0.003(7) -0.035(8)
P2 0.174(14) 0.109(10) 0.124(8) 0.001(7) 0.034(8) 0.045(9)
F14 0.176(15) 0.118(13) 0.125(14) 0.003(10) 0.036(10) 0.050(10)
F11 0.172(17) 0.133(12) 0.128(8) 0.009(8) 0.034(9) 0.051(10)
F13 0.185(16) 0.116(12) 0.138(13) -0.003(10) 0.031(11) 0.042(11)
F12 0.185(16) 0.122(11) 0.134(14) -0.009(10) 0.030(12) 0.043(10)
F16 0.173(17) 0.069(12) 0.119(10) -0.001(9) 0.035(10) 0.072(11)
F15 0.179(14) 0.115(14) 0.112(14) 0.013(11) 0.037(10) 0.052(11)
F14A 0.141(12) 0.120(13) 0.154(15) 0.023(11) 0.039(10) 0.054(10)
F11A 0.147(14) 0.108(11) 0.153(13) 0.019(9) 0.015(11) 0.040(10)
F13A 0.141(15) 0.121(12) 0.124(8) 0.020(7) 0.036(8) 0.046(10)
F12A 0.120(15) 0.102(13) 0.118(9) 0.015(8) 0.017(9) 0.040(11)
F16A 0.151(14) 0.110(10) 0.113(13) 0.015(9) 0.024(11) 0.042(9)
F15A 0.131(11) 0.104(12) 0.102(13) 0.021(10) 0.026(9) 0.043(9)
F6 0.156(11) 0.094(10) 0.098(7) -0.007(6) 0.011(6) -0.001(8)
F4 0.176(14) 0.094(7) 0.119(11) -0.014(6) 0.026(8) -0.020(7)
P2A 0.132(11) 0.095(9) 0.120(8) 0.021(7) 0.034(7) 0.046(7)

loop_
_atom_type_symbol
_atom_type_description
_atom_type_scat_dispersion_real
_atom_type_scat_dispersion_imag
_atom_type_scat_source
C C 0.0181 0.0091 'International Tables Vol C Tables 4.2.6.8 and 6.1.1.4'
H H 0.0000 0.0000 'International Tables Vol C Tables 4.2.6.8 and 6.1.1.4'
Ag Ag 0.1306 4.2820 'International Tables Vol C Tables 4.2.6.8 and 6.1.1.4'
F F 0.0727 0.0534 'International Tables Vol C Tables 4.2.6.8 and 6.1.1.4'
N N 0.0311 0.0180 'International Tables Vol C Tables 4.2.6.8 and 6.1.1.4'
P P 0.2955 0.4335 'International Tables Vol C Tables 4.2.6.8 and 6.1.1.4'

loop_
_geom_angle_atom_site_label_1
_geom_angle_atom_site_label_2
_geom_angle_atom_site_label_3
_geom_angle
_geom_angle_site_symmetry_1
_geom_angle_site_symmetry_3
N0AA Ag1 N0AA 115.0(4) . 16
N9 Ag1 N0AA 72.5(3) . .
N9 Ag1 N0AA 131.8(3) . 16
N9 Ag1 N0AA 72.5(3) 16 16
N9 Ag1 N0AA 131.7(3) 16 .
N9 Ag1 N9 140.3(5) . 16
N2 Ag2 N2 151.1(5) 16 .
N2 Ag2 N26 72.1(3) . 16
N2 Ag2 N26 131.1(3) . .
N2 Ag2 N26 72.1(3) 16 .
N2 Ag2 N26 131.0(3) 16 16
N26 Ag2 N26 91.3(4) 16 .
H3AA C3AA H3AB 109.5 . .
H3AA C3AA H3AC 109.5 . .
H3AB C3AA H3AC 109.5 . .
C19 C3AA H3AA 109.5 . .
C19 C3AA H3AB 109.5 . .
C19 C3AA H3AC 109.5 . .
H2A C2 H2B 109.5 . .
H2A C2 H2C 109.5 . .
H2B C2 H2C 109.5 . .
C37 C2 H2A 109.5 . .
C37 C2 H2B 109.5 . .
C37 C2 H2C 109.5 . .
H3A C3 H3B 109.5 . .
H3A C3 H3C 109.5 . .
H3B C3 H3C 109.5 . .
C37 C3 H3A 109.5 . .
C37 C3 H3B 109.5 . .
C37 C3 H3C 109.5 . .
C8 C1 H1 119.1 . .
N9 C1 H1 119.1 . .
N9 C1 C8 121.9(13) . .
C27 N2 Ag2 125.6(9) . .
C35 N2 Ag2 117.4(7) 16 .
C35 N2 C27 116.9(11) 16 .
C1AA N0AA Ag1 113.3(7) . .
C13 N0AA Ag1 128.2(8) . .
C13 N0AA C1AA 118.3(10) . .
N0AA C1AA C2AA 123.1(9) . .
N0AA C1AA C10 118.9(11) . .
C2AA C1AA C10 118.0(11) . .
C1AA C2AA C4 122.0(10) . .
C1AA C2AA C11 118.7(11) . .
C11 C2AA C4 119.2(11) . .
C2AA C4 H4 121.0 . .
C5 C4 C2AA 118.0(12) . .
C5 C4 H4 121.0 . .
C4 C5 H5 118.6 . .
C4 C5 C6 122.8(12) . .
C6 C5 H5 118.6 . .
C7 C6 C5 122.3(13) . .
C7 C6 C10 119.1(13) . .
C10 C6 C5 118.6(11) . .
C6 C7 H7 120.4 . .
C8 C7 C6 119.2(13) . .
C8 C7 H7 120.4 . .
C1 C8 H8 119.6 . .
C7 C8 C1 120.8(12) . .
C7 C8 H8 119.6 . .
C1 N9 Ag1 125.3(9) . .
C1 N9 C10 116.1(11) . .
C10 N9 Ag1 118.5(7) . .
C6 C10 C1AA 120.5(12) . .
N9 C10 C1AA 116.6(11) . .
N9 C10 C6 122.9(10) . .
C2AA C11 H11 121.1 . .
C12 C11 C2AA 117.8(11) . .
C12 C11 H11 121.1 . .
C11 C12 C13 118.9(10) . .
C11 C12 C14 123.6(11) . .
C13 C12 C14 117.5(10) . .
N0AA C13 C12 123.1(11) . .
N0AA C13 H13 118.5 . .
C12 C13 H13 118.5 . .
C15 C14 C12 176.4(13) . .
C14 C15 C16 178.9(12) . .
C15 C16 C37 117.8(10) . .
C17 C16 C15 117.2(10) . .
C17 C16 C37 124.8(10) . .
C16 C17 C18 174.5(11) . .
C17 C18 C19 120.5(10) . .
C17 C18 C22 122.0(10) . .
C22 C18 C19 117.3(10) . .
C3AA C19 C18 110.5(10) . .
C3AA C19 C20 110.3(9) . .
C3AA C19 C21 111.6(10) . .
C18 C19 C20 107.2(9) . .
C21 C19 C18 108.0(9) . .
C21 C19 C20 109.2(10) . .
C19 C20 H20A 109.5 . .
C19 C20 H20B 109.5 . .
C19 C20 H20C 109.5 . .
H20A C20 H20B 109.5 . .
H20A C20 H20C 109.5 . .
H20B C20 H20C 109.5 . .
C19 C21 H21A 109.5 . .
C19 C21 H21B 109.5 . .
C19 C21 H21C 109.5 . .
H21A C21 H21B 109.5 . .
H21A C21 H21C 109.5 . .
H21B C21 H21C 109.5 . .
C23 C22 C18 179.3(13) . .
C22 C23 C24 177.5(11) . .
C25 C24 C23 119.9(9) . .
C36 C24 C23 121.8(10) . .
C36 C24 C25 118.3(10) . .
C24 C25 H25 118.2 . .
N26 C25 C24 123.5(9) . .
N26 C25 H25 118.2 . .
C25 N26 Ag2 128.2(7) . .
C25 N26 C34 117.3(9) . .
C34 N26 Ag2 114.5(7) . .
N2 C27 H27 119.1 . .
N2 C27 C28 121.9(14) . .
C28 C27 H27 119.1 . .
C27 C28 H28 120.0 . .
C29 C28 C27 119.9(13) 16 .
C29 C28 H28 120.0 16 .
C28 C29 H29 119.9 16 .
C28 C29 C30 120.2(13) 16 .
C30 C29 H29 119.9 . .
C29 C30 C31 120.7(13) . .
C29 C30 C35 116.0(14) . .
C31 C30 C35 123.2(13) . .
C30 C31 H31 120.8 . .
C32 C31 C30 118.5(14) . .
C32 C31 H31 120.8 . .
C31 C32 H32 117.8 . .
C31 C32 C33 124.3(16) . .
C33 C32 H32 117.8 . .
C34 C33 C32 117.7(13) . .
C36 C33 C32 124.7(13) . .
C36 C33 C34 117.5(11) . .
N26 C34 C33 122.7(10) . .
N26 C34 C35 115.7(11) . .
C33 C34 C35 121.5(10) . .
N2 C35 C30 125.1(12) 16 .
N2 C35 C34 120.3(10) 16 .
C30 C35 C34 114.7(12) . .
C24 C36 C33 120.6(12) . .
C24 C36 H36 119.7 . .
C33 C36 H36 119.7 . .
C2 C37 C3 110.0(9) . .
C2 C37 C16 108.6(9) . .
C3 C37 C16 109.2(9) . .
C38 C37 C2 110.4(10) . .
C38 C37 C3 110.1(9) . .
C38 C37 C16 108.4(9) . .
C37 C38 H38A 109.5 . .
C37 C38 H38B 109.5 . .
C37 C38 H38C 109.5 . .
H38A C38 H38B 109.5 . .
H38A C38 H38C 109.5 . .
H38B C38 H38C 109.5 . .
F2 P1 F3 179.2(9) . .
F2 P1 F1 90.3(6) . .
F2 P1 F6 90.0(7) . .
F2 P1 F4 89.5(7) . .
F3 P1 F6 89.5(7) . .
F1 P1 F3 89.1(7) . .
F1 P1 F6 88.1(6) . .
F1 P1 F4 177.8(8) . .
F5 P1 F2 90.7(7) . .
F5 P1 F3 89.7(7) . .
F5 P1 F1 90.4(7) . .
F5 P1 F6 178.4(8) . .
F5 P1 F4 91.8(7) . .
F4 P1 F3 91.1(7) . .
F4 P1 F6 89.7(7) . .
F14 P2 F11 89.7(8) . .
F14 P2 F13 89.8(10) . .
F14 P2 F12 82.0(19) . .
F14 P2 F15 171(2) . .
F11 P2 F13 89.4(8) . .
F11 P2 F15 89.4(8) . .
F13 P2 F15 98.9(19) . .
F12 P2 F11 90.1(8) . .
F12 P2 F13 171.8(19) . .
F12 P2 F15 89.3(10) . .
F16 P2 F14 90.4(8) . .
F16 P2 F11 178.8(11) . .
F16 P2 F13 89.4(8) . .
F16 P2 F12 91.0(8) . .
F16 P2 F15 90.7(8) . .
F13A F11 P2 124(3) . .
F11 F13A P2A 123(2) . .
F14A P2A F16A 88.5(8) . .
F11A P2A F14A 90.1(8) . .
F11A P2A F13A 90.8(8) . .
F11A P2A F12A 90.5(8) . .
F11A P2A F16A 178.5(10) . .
F13A P2A F14A 89.9(9) . .
F13A P2A F12A 175.5(16) . .
F13A P2A F16A 89.7(8) . .
F12A P2A F14A 94.3(16) . .
F12A P2A F16A 89.2(8) . .
F15A P2A F14A 172.9(16) . .
F15A P2A F11A 91.4(8) . .
F15A P2A F13A 83.1(16) . .
F15A P2A F12A 92.6(10) . .
F15A P2A F16A 90.0(8) . .

loop_
_geom_bond_atom_site_label_1
_geom_bond_atom_site_label_2
_geom_bond_distance
_geom_bond_site_symmetry_2
Ag1 N0AA 2.395(9) .
Ag1 N0AA 2.395(9) 16
Ag1 N9 2.257(10) .
Ag1 N9 2.257(10) 16
Ag2 N2 2.268(9) .
Ag2 N2 2.268(9) 16
Ag2 N26 2.374(9) 16
Ag2 N26 2.374(9) .
C3AA H3AA 0.9800 .
C3AA H3AB 0.9800 .
C3AA H3AC 0.9800 .
C3AA C19 1.496(17) .
C2 H2A 0.9800 .
C2 H2B 0.9800 .
C2 H2C 0.9800 .
C2 C37 1.510(16) .
C3 H3A 0.9800 .
C3 H3B 0.9800 .
C3 H3C 0.9800 .
C3 C37 1.514(14) .
C1 H1 0.9500 .
C1 C8 1.418(17) .
C1 N9 1.334(13) .
N2 C27 1.345(14) .
N2 C35 1.307(15) 16
N0AA C1AA 1.357(14) .
N0AA C13 1.297(12) .
C1AA C2AA 1.396(16) .
C1AA C10 1.481(14) .
C2AA C4 1.460(16) .
C2AA C11 1.401(15) .
C4 H4 0.9500 .
C4 C5 1.370(16) .
C5 H5 0.9500 .
C5 C6 1.454(19) .
C6 C7 1.360(16) .
C6 C10 1.396(17) .
C7 H7 0.9500 .
C7 C8 1.332(18) .
C8 H8 0.9500 .
N9 C10 1.375(16) .
C11 H11 0.9500 .
C11 C12 1.388(15) .
C12 C13 1.429(15) .
C12 C14 1.442(15) .
C13 H13 0.9500 .
C14 C15 1.207(14) .
C15 C16 1.418(15) .
C16 C17 1.288(14) .
C16 C37 1.554(15) .
C17 C18 1.314(15) .
C18 C19 1.557(15) .
C18 C22 1.445(16) .
C19 C20 1.588(15) .
C19 C21 1.530(16) .
C20 H20A 0.9800 .
C20 H20B 0.9800 .
C20 H20C 0.9800 .
C21 H21A 0.9800 .
C21 H21B 0.9800 .
C21 H21C 0.9800 .
C22 C23 1.180(13) .
C23 C24 1.450(15) .
C24 C25 1.406(14) .
C24 C36 1.358(14) .
C25 H25 0.9500 .
C25 N26 1.330(12) .
N26 C34 1.356(13) .
C27 H27 0.9500 .
C27 C28 1.440(19) .
C28 H28 0.9500 .
C28 C29 1.34(2) 16
C29 C28 1.34(2) 16
C29 H29 0.9500 .
C29 C30 1.380(18) .
C30 C31 1.39(2) .
C30 C35 1.457(17) .
C31 H31 0.9500 .
C31 C32 1.37(2) .
C32 H32 0.9500 .
C32 C33 1.415(18) .
C33 C34 1.411(17) .
C33 C36 1.385(17) .
C34 C35 1.483(17) .
C35 N2 1.307(15) 16
C36 H36 0.9500 .
C37 C38 1.506(15) .
C38 H38A 0.9800 .
C38 H38B 0.9800 .
C38 H38C 0.9800 .
P1 F2 1.591(12) .
P1 F3 1.603(12) .
P1 F1 1.597(12) .
P1 F5 1.578(12) .
P1 F6 1.616(12) .
P1 F4 1.597(12) .
P2 F14 1.583(16) .
P2 F11 1.590(16) .
P2 F13 1.591(17) .
P2 F12 1.585(17) .
P2 F16 1.580(16) .
P2 F15 1.594(17) .
F11 F13A 1.01(3) .
F14A P2A 1.598(16) .
F11A P2A 1.575(17) .
F13A P2A 1.577(16) .
F12A P2A 1.578(16) .
F16A P2A 1.601(17) .
F15A P2A 1.555(16) .

loop_
_geom_torsion_atom_site_label_1
_geom_torsion_atom_site_label_2
_geom_torsion_atom_site_label_3
_geom_torsion_atom_site_label_4
_geom_torsion
_geom_torsion_site_symmetry_1
_geom_torsion_site_symmetry_4
Ag1 N0AA C1AA C2AA -174.8(7) . .
Ag1 N0AA C1AA C10 4.9(10) . .
Ag1 N0AA C13 C12 170.9(7) . .
Ag1 N9 C10 C1AA -2.1(11) . .
Ag1 N9 C10 C6 175.6(7) . .
Ag2 N2 C27 C28 178.9(8) . .
Ag2 N26 C34 C33 179.0(9) . .
Ag2 N26 C34 C35 -1.0(11) . .
C1 N9 C10 C1AA -179.7(9) . .
C1 N9 C10 C6 -2.0(15) . .
N2 C27 C28 C29 -0.9(18) . 16
N0AA C1AA C2AA C4 179.9(9) . .
N0AA C1AA C2AA C11 2.0(14) . .
N0AA C1AA C10 C6 -179.9(9) . .
N0AA C1AA C10 N9 -2.2(13) . .
C1AA N0AA C13 C12 -2.7(14) . .
C1AA C2AA C4 C5 0.2(15) . .
C1AA C2AA C11 C12 -0.8(14) . .
C2AA C1AA C10 C6 -0.2(14) . .
C2AA C1AA C10 N9 177.5(9) . .
C2AA C4 C5 C6 -0.6(16) . .
C2AA C11 C12 C13 -1.8(14) . .
C2AA C11 C12 C14 178.5(9) . .
C4 C2AA C11 C12 -178.8(9) . .
C4 C5 C6 C7 -178.6(10) . .
C4 C5 C6 C10 0.5(16) . .
C5 C6 C7 C8 178.7(11) . .
C5 C6 C10 C1AA -0.1(15) . .
C5 C6 C10 N9 -177.7(9) . .
C6 C7 C8 C1 0.1(19) . .
C7 C6 C10 C1AA 179.0(9) . .
C7 C6 C10 N9 1.4(16) . .
C8 C1 N9 Ag1 -175.7(8) . .
C8 C1 N9 C10 1.7(16) . .
N9 C1 C8 C7 -0.8(19) . .
C10 C1AA C2AA C4 0.2(14) . .
C10 C1AA C2AA C11 -177.7(8) . .
C10 C6 C7 C8 -0.4(17) . .
C11 C2AA C4 C5 178.0(9) . .
C11 C12 C13 N0AA 3.8(14) . .
C13 N0AA C1AA C2AA -0.2(14) . .
C13 N0AA C1AA C10 179.4(8) . .
C14 C12 C13 N0AA -176.5(9) . .
C15 C16 C37 C2 -59.2(12) . .
C15 C16 C37 C3 -179.2(9) . .
C15 C16 C37 C38 60.8(13) . .
C17 C16 C37 C2 124.8(12) . .
C17 C16 C37 C3 4.8(15) . .
C17 C16 C37 C38 -115.2(12) . .
C17 C18 C19 C3AA -0.9(14) . .
C17 C18 C19 C20 -121.1(12) . .
C17 C18 C19 C21 121.4(12) . .
C22 C18 C19 C3AA -176.8(9) . .
C22 C18 C19 C20 63.0(12) . .
C22 C18 C19 C21 -54.5(13) . .
C23 C24 C25 N26 176.7(9) . .
C23 C24 C36 C33 -177.1(11) . .
C24 C25 N26 Ag2 -177.1(7) . .
C24 C25 N26 C34 0.2(14) . .
C25 C24 C36 C33 0.9(17) . .
C25 N26 C34 C33 1.4(15) . .
C25 N26 C34 C35 -178.7(8) . .
N26 C34 C35 N2 0.0(14) . 16
N26 C34 C35 C30 179.0(9) . .
C28 C29 C30 C31 178.1(14) 16 .
C28 C29 C30 C35 2.0(18) 16 .
C29 C30 C31 C32 180.0(16) . .
C29 C30 C35 N2 -1.8(17) . 16
C29 C30 C35 C34 179.2(10) . .
C30 C31 C32 C33 3(3) . .
C31 C30 C35 N2 -177.7(13) . 16
C31 C30 C35 C34 3.3(18) . .
C31 C32 C33 C34 -1(3) . .
C31 C32 C33 C36 -179.1(17) . .
C32 C33 C34 N26 179.9(13) . .
C32 C33 C34 C35 0.0(19) . .
C32 C33 C36 C24 178.8(14) . .
C33 C34 C35 N2 179.9(10) . 16
C33 C34 C35 C30 -1.1(15) . .
C34 C33 C36 C24 0.6(19) . .
C35 N2 C27 C28 1.2(15) 16 .
C35 C30 C31 C32 -4(3) . .
C36 C24 C25 N26 -1.4(15) . .
C36 C33 C34 N26 -1.8(18) . .
C36 C33 C34 C35 178.3(11) . .
P2 F11 F13A P2A 159.4(18) . .
F14 P2 F11 F13A 68(4) . .
F11 F13A P2A F14A -60(4) . .
F11 F13A P2A F11A -150(4) . .
F11 F13A P2A F16A 28(4) . .
F11 F13A P2A F15A 118(4) . .
F13 P2 F11 F13A 158(4) . .
F12 P2 F11 F13A -14(3) . .
F15 P2 F11 F13A -104(3) . .
